data_7102544
loop_
_publ_author_name
'Tynan, Eithne'
'Jensen, Paul'
'Kruger, Paul E'
'Lees, Anthea C'

_publ_section_title
;
 Solvent templated synthesis of metal-organic frameworks: structural
 characterisation and properties of the 3D network isomers
 [[Mn(dcbp)].1/2DMF]n and [[Mn(dcbp)][middle dot]2H2O](n).
;
_journal_issue 7
_journal_name_full 'Chemical communications (Cambridge, England)'
_journal_page_first 776
_journal_page_last 777
_journal_paper_doi 10.1039/b315483a
_journal_year 2004
_chemical_formula_moiety Mn(dcbp)
_chemical_formula_sum 'C12 H6 Mn N2 O4'
_chemical_formula_weight 297.13
_chemical_name_systematic
;
?
;
_space_group_IT_number 15
_symmetry_cell_setting monoclinic
_symmetry_space_group_name_Hall '-C 2yc'
_symmetry_space_group_name_H-M 'C 1 2/c 1'
_atom_sites_solution_hydrogens geom
_atom_sites_solution_primary direct
_atom_sites_solution_secondary difmap
_audit_creation_method SHELXL-97
_cell_angle_alpha 90.00
_cell_angle_beta 131.2100(10)
_cell_angle_gamma 90.00
_cell_formula_units_Z 4
_cell_length_a 12.1736(10)
_cell_length_b 14.6323(12)
_cell_length_c 9.0078(8)
_cell_measurement_temperature 343(2)
_cell_volume 1207.09(18)
_computing_cell_refinement 'Bruker SMART'
_computing_data_collection 'Bruker SMART'
_computing_data_reduction 'Bruker SAINT'
_computing_molecular_graphics 'Bruker SHELXTL'
_computing_publication_material 'Bruker SHELXTL'
_computing_structure_refinement 'SHELXL-97 (Sheldrick, 1997)'
_computing_structure_solution 'SHELXS-97 (Sheldrick, 1990)'
_diffrn_ambient_temperature 343(2)
_diffrn_measured_fraction_theta_full 0.998
_diffrn_measured_fraction_theta_max 0.998
_diffrn_measurement_device_type 'Bruker SMART APEX CCD'
_diffrn_measurement_method 'Omega scans'
_diffrn_radiation_monochromator graphite
_diffrn_radiation_source 'fine-focus sealed tube'
_diffrn_radiation_type MoK\a
_diffrn_radiation_wavelength 0.71073
_diffrn_reflns_av_R_equivalents 0.0260
_diffrn_reflns_av_sigmaI/netI 0.0225
_diffrn_reflns_limit_h_max 14
_diffrn_reflns_limit_h_min -14
_diffrn_reflns_limit_k_max 17
_diffrn_reflns_limit_k_min -17
_diffrn_reflns_limit_l_max 10
_diffrn_reflns_limit_l_min -10
_diffrn_reflns_number 4647
_diffrn_reflns_theta_full 24.94
_diffrn_reflns_theta_max 24.94
_diffrn_reflns_theta_min 2.62
_exptl_absorpt_coefficient_mu 1.104
_exptl_absorpt_correction_T_max 1.000
_exptl_absorpt_correction_T_min 0.855
_exptl_absorpt_correction_type empirical
_exptl_absorpt_process_details SADABS
_exptl_crystal_colour 'pale yellow'
_exptl_crystal_density_diffrn 1.635
_exptl_crystal_density_method 'not measured'
_exptl_crystal_description needle
_exptl_crystal_F_000 596
_exptl_crystal_size_max 0.28
_exptl_crystal_size_mid 0.08
_exptl_crystal_size_min 0.07
_refine_diff_density_max 0.545
_refine_diff_density_min -0.231
_refine_diff_density_rms 0.070
_refine_ls_extinction_method none
_refine_ls_goodness_of_fit_ref 1.146
_refine_ls_hydrogen_treatment calc
_refine_ls_matrix_type full
_refine_ls_number_parameters 87
_refine_ls_number_reflns 1061
_refine_ls_number_restraints 0
_refine_ls_restrained_S_all 1.146
_refine_ls_R_factor_all 0.0438
_refine_ls_R_factor_gt 0.0381
_refine_ls_shift/su_max 0.000
_refine_ls_shift/su_mean 0.000
_refine_ls_structure_factor_coef Fsqd
_refine_ls_weighting_details 'calc w=1/[\s^2^(Fo^2^)+(0.0389P)^2^+2.2842P] where P=(Fo^2^+2Fc^2^)/3'
_refine_ls_weighting_scheme calc
_refine_ls_wR_factor_gt 0.0852
_refine_ls_wR_factor_ref 0.0876
_reflns_number_gt 968
_reflns_number_total 1061
_reflns_threshold_expression >2sigma(I)
_cod_data_source_file b315483a.txt
_cod_data_source_block 2a
_cod_depositor_comments
;
The following automatic conversions were performed:
'_symmetry_cell_setting' value 'Monoclinic' changed to 'monoclinic'
according to '/home/saulius/struct/CIF-dictionaries/cif_core.dic'
dictionary named 'cif_core.dic' version 2.4.1 from
2010-06-29.

'_exptl_absorpt_correction_type' value 'Empirical' changed to
'empirical' according to
'/home/saulius/struct/CIF-dictionaries/cif_core.dic' dictionary named
'cif_core.dic' version 2.4.1 from 2010-06-29.

Automatic conversion script
Id: cif_fix_enum 1527 2010-12-29 10:47:43Z saulius 
;
_cod_original_sg_symbol_H-M C2/c
_cod_database_code 7102544

loop_
_symmetry_equiv_pos_as_xyz
'x, y, z'
'-x, y, -z+1/2'
'x+1/2, y+1/2, z'
'-x+1/2, y+1/2, -z+1/2'
'-x, -y, -z'
'x, -y, z-1/2'
'-x+1/2, -y+1/2, -z'
'x+1/2, -y+1/2, z-1/2'

loop_
_atom_site_label
_atom_site_type_symbol
_atom_site_fract_x
_atom_site_fract_y
_atom_site_fract_z
_atom_site_U_iso_or_equiv
_atom_site_adp_type
_atom_site_occupancy
_atom_site_symmetry_multiplicity
_atom_site_calc_flag
_atom_site_refinement_flags
Mn1 Mn 0.0000 0.03211(4) 0.2500 0.0223(2) Uani 1 2 d S
N1 N 0.0982(2) 0.16317(15) 0.2232(3) 0.0244(5) Uani 1 1 d .
C1 C 0.0606(3) 0.24413(17) 0.2495(4) 0.0222(6) Uani 1 1 d .
C2 C 0.1333(3) 0.32420(17) 0.2782(4) 0.0249(6) Uani 1 1 d .
H2 H 0.1095 0.3784 0.3051 0.030 Uiso 1 1 calc R
C3 C 0.2411(3) 0.32363(18) 0.2667(4) 0.0243(6) Uani 1 1 d .
C4 C 0.2730(3) 0.24161(19) 0.2263(5) 0.0321(7) Uani 1 1 d .
H4 H 0.3409 0.2391 0.2102 0.039 Uiso 1 1 calc R
C5 C 0.2024(3) 0.16342(19) 0.2103(5) 0.0322(7) Uani 1 1 d .
H5 H 0.2280 0.1081 0.1895 0.039 Uiso 1 1 calc R
C6 C 0.3236(3) 0.41090(18) 0.3069(4) 0.0256(6) Uani 1 1 d .
O1 O 0.3628(2) 0.42421(14) 0.2117(3) 0.0403(6) Uani 1 1 d .
O2 O 0.3439(2) 0.46344(12) 0.4328(3) 0.0301(5) Uani 1 1 d .

loop_
_atom_site_aniso_label
_atom_site_aniso_U_11
_atom_site_aniso_U_22
_atom_site_aniso_U_33
_atom_site_aniso_U_23
_atom_site_aniso_U_13
_atom_site_aniso_U_12
Mn1 0.0260(3) 0.0154(3) 0.0360(4) 0.000 0.0249(3) 0.000
N1 0.0270(13) 0.0181(11) 0.0359(13) -0.0029(9) 0.0239(12) -0.0012(9)
C1 0.0228(14) 0.0197(13) 0.0278(14) 0.0019(11) 0.0183(12) 0.0020(11)
C2 0.0269(14) 0.0172(13) 0.0370(16) -0.0007(11) 0.0238(14) 0.0005(11)
C3 0.0257(14) 0.0234(14) 0.0281(15) -0.0001(11) 0.0196(13) -0.0023(11)
C4 0.0381(17) 0.0270(15) 0.0505(19) -0.0066(13) 0.0375(16) -0.0061(13)
C5 0.0370(17) 0.0232(14) 0.053(2) -0.0070(13) 0.0370(17) -0.0025(12)
C6 0.0210(14) 0.0198(14) 0.0335(16) 0.0032(12) 0.0168(13) -0.0005(11)
O1 0.0540(14) 0.0348(12) 0.0559(14) -0.0086(10) 0.0465(13) -0.0181(11)
O2 0.0325(11) 0.0206(10) 0.0363(11) -0.0025(9) 0.0223(10) -0.0010(8)

loop_
_atom_type_symbol
_atom_type_description
_atom_type_scat_dispersion_real
_atom_type_scat_dispersion_imag
_atom_type_scat_source
C C 0.0033 0.0016 'International Tables Vol C Tables 4.2.6.8 and 6.1.1.4'
H H 0.0000 0.0000 'International Tables Vol C Tables 4.2.6.8 and 6.1.1.4'
N N 0.0061 0.0033 'International Tables Vol C Tables 4.2.6.8 and 6.1.1.4'
O O 0.0106 0.0060 'International Tables Vol C Tables 4.2.6.8 and 6.1.1.4'
Mn Mn 0.3368 0.7283 'International Tables Vol C Tables 4.2.6.8 and 6.1.1.4'

loop_
_geom_angle_atom_site_label_1
_geom_angle_atom_site_label_2
_geom_angle_atom_site_label_3
_geom_angle
_geom_angle_site_symmetry_1
_geom_angle_site_symmetry_3
O2 Mn1 O2 176.53(10) 7_556 8_455
O2 Mn1 O1 98.52(8) 7_556 3_445
O2 Mn1 O1 84.05(8) 8_455 3_445
O2 Mn1 O1 84.05(8) 7_556 4_545
O2 Mn1 O1 98.52(8) 8_455 4_545
O1 Mn1 O1 85.77(12) 3_445 4_545
O2 Mn1 N1 92.73(8) 7_556 .
O2 Mn1 N1 84.44(8) 8_455 .
O1 Mn1 N1 166.57(9) 3_445 .
O1 Mn1 N1 102.76(8) 4_545 .
O2 Mn1 N1 84.44(8) 7_556 2
O2 Mn1 N1 92.73(8) 8_455 2
O1 Mn1 N1 102.76(8) 3_445 2
O1 Mn1 N1 166.57(9) 4_545 2
N1 Mn1 N1 70.93(11) . 2
C1 N1 C5 117.4(2) . .
C1 N1 Mn1 116.42(17) . .
C5 N1 Mn1 125.52(17) . .
N1 C1 C2 121.9(2) . .
N1 C1 C1 117.13(15) . 2
C2 C1 C1 120.98(16) . 2
C3 C2 C1 120.1(2) . .
C4 C3 C2 118.0(2) . .
C4 C3 C6 122.6(2) . .
C2 C3 C6 119.3(2) . .
C5 C4 C3 119.0(3) . .
N1 C5 C4 123.3(3) . .
O1 C6 O2 126.4(2) . .
O1 C6 C3 117.6(2) . .
O2 C6 C3 116.0(2) . .
C6 O1 Mn1 127.93(19) . 3
C6 O2 Mn1 134.11(17) . 7_556

loop_
_geom_bond_atom_site_label_1
_geom_bond_atom_site_label_2
_geom_bond_distance
_geom_bond_site_symmetry_2
Mn1 O2 2.1505(19) 7_556
Mn1 O2 2.1505(19) 8_455
Mn1 O1 2.155(2) 3_445
Mn1 O1 2.155(2) 4_545
Mn1 N1 2.355(2) .
Mn1 N1 2.355(2) 2
N1 C1 1.346(3) .
N1 C5 1.348(3) .
C1 C2 1.386(4) .
C1 C1 1.482(5) 2
C2 C3 1.383(4) .
C3 C4 1.382(4) .
C3 C6 1.514(4) .
C4 C5 1.380(4) .
C6 O1 1.241(3) .
C6 O2 1.253(3) .
O1 Mn1 2.155(2) 3
O2 Mn1 2.1505(19) 7_556
